data_1560478
loop_
_publ_author_name
'Wang, Xiao-Bing'
'Lu, Wen-Guan'
'Zhong, Di-Chang'

_publ_section_title
;
 Two Zinc(II) metal-organic frameworks with mixed ligands of
 5-amino-tetrazolate and l,2,4,5-benzenetetracarboxylate: Synthesis,
 structural diversity and photoluminescent properties
;
_journal_name_full 'Journal of Solid State Chemistry'
_journal_page_first 83
_journal_page_last 89
_journal_paper_doi 10.1016/j.jssc.2016.11.005
_journal_volume 250
_journal_year 2017
_chemical_formula_sum 'C15 H17 N7 O9 Zn2'
_chemical_formula_weight 570.10
_space_group_IT_number 4
_space_group_name_Hall 'P 2yb'
_space_group_name_H-M_alt 'P 1 21 1'
_symmetry_cell_setting monoclinic
_symmetry_space_group_name_H-M 'P 1 21 1'
_atom_sites_solution_hydrogens geom
_atom_sites_solution_primary direct
_atom_sites_solution_secondary difmap
_cell_angle_alpha 90.00
_cell_angle_beta 108.883(4)
_cell_angle_gamma 90.00
_cell_formula_units_Z 2
_cell_length_a 6.7278(2)
_cell_length_b 16.0335(5)
_cell_length_c 8.9985(3)
_cell_measurement_reflns_used 320
_cell_measurement_temperature 150(2)
_cell_measurement_theta_max 26.96
_cell_measurement_theta_min 2.08
_cell_volume 918.43(5)
_computing_cell_refinement 'Bruker FRAMBO'
_computing_data_collection 'Bruker FRAMBO'
_computing_data_reduction 'Bruker SAINT'
_computing_molecular_graphics 'Bruker SHELXTL'
_computing_publication_material 'Bruker SHELXTL'
_computing_structure_refinement 'SHELXL-97 (Sheldrick, 1997)'
_computing_structure_solution 'SHELXS-97 (Sheldrick, 1990)'
_diffrn_ambient_temperature 150(2)
_diffrn_measured_fraction_theta_full 0.992
_diffrn_measured_fraction_theta_max 0.992
_diffrn_measurement_device_type 'multiwire proportional'
_diffrn_measurement_method 'phi and omega scans'
_diffrn_radiation_monochromator graphite
_diffrn_radiation_source 'fine-focus sealed tube'
_diffrn_radiation_type MoK\a
_diffrn_radiation_wavelength 0.71073
_diffrn_reflns_av_R_equivalents 0.0278
_diffrn_reflns_av_sigmaI/netI 0.0565
_diffrn_reflns_limit_h_max 8
_diffrn_reflns_limit_h_min -6
_diffrn_reflns_limit_k_max 15
_diffrn_reflns_limit_k_min -20
_diffrn_reflns_limit_l_max 10
_diffrn_reflns_limit_l_min -11
_diffrn_reflns_number 3595
_diffrn_reflns_theta_full 26.99
_diffrn_reflns_theta_max 26.99
_diffrn_reflns_theta_min 2.39
_diffrn_standards_decay_% 0
_diffrn_standards_interval_count 0
_diffrn_standards_interval_time 0
_diffrn_standards_number 0
_exptl_absorpt_coefficient_mu 2.686
_exptl_absorpt_correction_T_max 0.6157
_exptl_absorpt_correction_T_min 0.4996
_exptl_absorpt_correction_type multi-scan
_exptl_absorpt_process_details SADABS
_exptl_crystal_colour colorless
_exptl_crystal_density_diffrn 2.061
_exptl_crystal_density_method 'not measured'
_exptl_crystal_description block
_exptl_crystal_F_000 576
_exptl_crystal_size_max 0.30
_exptl_crystal_size_mid 0.28
_exptl_crystal_size_min 0.20
_refine_diff_density_max 0.423
_refine_diff_density_min -0.411
_refine_diff_density_rms 0.100
_refine_ls_abs_structure_details 'Flack H D (1983), Acta Cryst. A39, 876-881'
_refine_ls_abs_structure_Flack -0.004(13)
_refine_ls_extinction_method none
_refine_ls_goodness_of_fit_ref 1.021
_refine_ls_hydrogen_treatment mixed
_refine_ls_matrix_type full
_refine_ls_number_parameters 307
_refine_ls_number_reflns 2772
_refine_ls_number_restraints 5
_refine_ls_restrained_S_all 1.020
_refine_ls_R_factor_all 0.0350
_refine_ls_R_factor_gt 0.0319
_refine_ls_shift/su_max 0.000
_refine_ls_shift/su_mean 0.000
_refine_ls_structure_factor_coef Fsqd
_refine_ls_weighting_details 'calc w=1/[\s^2^(Fo^2^)+(0.0243P)^2^+0.0000P] where P=(Fo^2^+2Fc^2^)/3'
_refine_ls_weighting_scheme calc
_refine_ls_wR_factor_gt 0.0645
_refine_ls_wR_factor_ref 0.0666
_reflns_number_gt 2629
_reflns_number_total 2772
_reflns_threshold_expression >2sigma(I)
_cod_data_source_file JSSC-2017-250-83.cif
_cod_data_source_block 2
_cod_depositor_comments
;
The following automatic conversions were performed:

data item '_symmetry_cell_setting' value 'Monoclinic' was changed to
'monoclinic' in accordance with the built-in table derived from the
CIF Core dictionary named 'cif_core.dic' version 2.4.5 last updated
on 2014-11-21.

Automatic conversion script
Id: cif_fix_values 8369 2020-08-20 11:38:08Z andrius 
;
_cod_original_sg_symbol_H-M P2(1)
_cod_database_code 1560478

loop_
_symmetry_equiv_pos_as_xyz
'x, y, z'
'-x, y+1/2, -z'

loop_
_atom_site_label
_atom_site_type_symbol
_atom_site_fract_x
_atom_site_fract_y
_atom_site_fract_z
_atom_site_U_iso_or_equiv
_atom_site_adp_type
_atom_site_occupancy
_atom_site_symmetry_multiplicity
_atom_site_calc_flag
_atom_site_refinement_flags
_atom_site_disorder_assembly
_atom_site_disorder_group
Zn1 Zn 0.77263(8) 0.39947(3) 0.28446(6) 0.01028(13) Uani 1 1 d . . .
Zn2 Zn 0.09951(8) 0.18150(3) 0.12800(6) 0.01087(13) Uani 1 1 d . . .
O1 O 0.2020(5) 0.2779(2) 0.0150(4) 0.0184(9) Uani 1 1 d . . .
O2 O 0.4642(5) 0.3448(2) 0.1916(4) 0.0187(8) Uani 1 1 d . . .
N6 N 0.2922(6) 0.2064(2) 0.3531(5) 0.0130(9) Uani 1 1 d D . .
C14 C 0.3415(8) 0.1964(3) 0.6409(6) 0.0178(12) Uani 1 1 d . . .
H14A H 0.3641 0.2558 0.6590 0.021 Uiso 1 1 calc R . .
H14B H 0.2747 0.1752 0.7140 0.021 Uiso 1 1 calc R . .
C15 C 0.2003(7) 0.1812(4) 0.4738(5) 0.0167(10) Uani 1 1 d . . .
H15A H 0.1665 0.1222 0.4611 0.020 Uiso 1 1 calc R . .
H15B H 0.0700 0.2114 0.4567 0.020 Uiso 1 1 calc R . .
C13 C 0.6494(7) 0.1796(4) 0.5518(6) 0.0174(11) Uani 1 1 d . . .
H13A H 0.7774 0.1479 0.5683 0.021 Uiso 1 1 calc R . .
H13B H 0.6867 0.2382 0.5666 0.021 Uiso 1 1 calc R . .
N7 N 0.5474(6) 0.1535(3) 0.6680(5) 0.0175(10) Uani 1 1 d . . .
H7A H 0.6332 0.1654 0.7654 0.021 Uiso 1 1 calc R . .
H7B H 0.5270 0.0980 0.6615 0.021 Uiso 1 1 calc R . .
C12 C 0.5030(7) 0.1657(3) 0.3852(6) 0.0158(11) Uani 1 1 d . . .
H12A H 0.5689 0.1875 0.3120 0.019 Uiso 1 1 calc R . .
H12B H 0.4830 0.1063 0.3666 0.019 Uiso 1 1 calc R . .
C1 C 0.3592(7) 0.3252(3) 0.0538(6) 0.0108(10) Uani 1 1 d . . .
C10 C 0.2804(6) 0.3995(4) -0.2061(5) 0.0107(9) Uani 1 1 d . . .
H10 H 0.1475 0.4119 -0.2016 0.013 Uiso 1 1 calc R . .
C2 C 0.4239(7) 0.3579(3) -0.0805(5) 0.0081(10) Uani 1 1 d . . .
C3 C 0.6229(7) 0.3399(3) -0.0902(5) 0.0101(10) Uani 1 1 d . . .
O3 O 0.8557(5) 0.3010(2) 0.1678(4) 0.0166(9) Uani 1 1 d . . .
O8 O 0.0691(5) 0.5217(2) -0.4655(4) 0.0179(8) Uani 1 1 d . . .
C6 C 0.5338(6) 0.4066(3) -0.3441(5) 0.0091(9) Uani 1 1 d . . .
C4 C 0.7740(7) 0.2832(3) 0.0257(6) 0.0105(10) Uani 1 1 d . . .
C9 C 0.1546(7) 0.4544(3) -0.4780(5) 0.0098(10) Uani 1 1 d . . .
C5 C 0.6760(7) 0.3639(3) -0.2210(5) 0.0096(10) Uani 1 1 d . . .
H5 H 0.8085 0.3511 -0.2260 0.012 Uiso 1 1 calc R . .
C8 C 0.3320(7) 0.4227(3) -0.3375(6) 0.0102(10) Uani 1 1 d . . .
O7 O 0.0985(4) 0.4060(2) -0.5960(3) 0.0116(7) Uani 1 1 d . . .
O4 O 0.8180(5) 0.2163(2) -0.0333(4) 0.0112(7) Uani 1 1 d . . .
O6 O 0.5110(5) 0.4896(2) -0.5670(4) 0.0156(8) Uani 1 1 d . . .
N3 N 0.5565(6) 0.5406(3) 0.0780(5) 0.0116(9) Uani 1 1 d . . .
N2 N 0.7441(6) 0.5004(2) 0.1483(5) 0.0118(9) Uani 1 1 d . . .
N1 N 1.0848(7) 0.5117(3) 0.1225(6) 0.0261(12) Uani 1 1 d . . .
H1A H 1.1366 0.4746 0.1934 0.031 Uiso 1 1 calc R . .
H1B H 1.1633 0.5354 0.0761 0.031 Uiso 1 1 calc R . .
C11 C 0.8776(7) 0.5333(3) 0.0835(6) 0.0142(11) Uani 1 1 d . . .
C7 C 0.5937(7) 0.4292(3) -0.4872(5) 0.0100(10) Uani 1 1 d . . .
O5 O 0.7300(5) 0.3810(2) -0.5122(4) 0.0126(8) Uani 1 1 d . . .
O1W O -0.1134(5) 0.0955(2) 0.1906(4) 0.0165(8) Uani 1 1 d D . .
N5 N 0.7844(6) 0.5922(3) -0.0220(5) 0.0124(9) Uani 1 1 d . . .
N4 N 0.5802(6) 0.5944(3) -0.0211(5) 0.0156(10) Uani 1 1 d . . .
H1D H -0.109(7) 0.072(3) 0.278(3) 0.023 Uiso 1 1 d D . .
H1C H -0.240(3) 0.112(3) 0.146(5) 0.023 Uiso 1 1 d D . .
H6 H 0.288(8) 0.2623(7) 0.349(6) 0.019 Uiso 1 1 d D . .

loop_
_atom_site_aniso_label
_atom_site_aniso_U_11
_atom_site_aniso_U_22
_atom_site_aniso_U_33
_atom_site_aniso_U_23
_atom_site_aniso_U_13
_atom_site_aniso_U_12
Zn1 0.0124(3) 0.0111(3) 0.0075(2) 0.0009(3) 0.0034(2) 0.0000(2)
Zn2 0.0100(3) 0.0128(3) 0.0083(2) -0.0001(3) 0.0009(2) 0.0007(3)
O1 0.0160(19) 0.025(2) 0.0124(18) 0.0015(17) 0.0021(15) -0.0073(17)
O2 0.0196(18) 0.025(2) 0.0112(17) -0.0022(17) 0.0049(15) -0.0098(17)
N6 0.016(2) 0.013(2) 0.0092(19) -0.0010(18) 0.0027(17) -0.0029(18)
C14 0.019(2) 0.017(3) 0.016(2) 0.001(2) 0.004(2) -0.001(2)
C15 0.016(2) 0.018(2) 0.017(2) 0.002(3) 0.0065(19) -0.002(2)
C13 0.012(2) 0.015(2) 0.023(3) 0.004(3) 0.003(2) -0.001(3)
N7 0.022(2) 0.013(2) 0.012(2) -0.0008(18) -0.0020(19) -0.0008(18)
C12 0.012(2) 0.018(3) 0.016(2) 0.003(2) 0.004(2) 0.003(2)
C1 0.007(2) 0.015(3) 0.010(2) -0.002(2) 0.0014(19) 0.002(2)
C10 0.0065(19) 0.013(2) 0.012(2) -0.001(2) 0.0023(17) 0.000(2)
C2 0.013(2) 0.004(2) 0.008(2) -0.002(2) 0.0050(19) -0.0040(19)
C3 0.010(2) 0.012(2) 0.008(2) -0.002(2) 0.0038(19) 0.001(2)
O3 0.0197(18) 0.015(2) 0.0094(18) -0.0008(16) -0.0031(15) 0.0048(16)
O8 0.0202(19) 0.0182(19) 0.0123(17) -0.0030(16) 0.0013(15) 0.0064(16)
C6 0.0094(19) 0.010(2) 0.008(2) -0.003(2) 0.0033(17) -0.001(2)
C4 0.008(2) 0.015(3) 0.009(2) 0.001(2) 0.0029(19) -0.005(2)
C9 0.006(2) 0.013(2) 0.010(2) 0.001(2) 0.0019(19) -0.002(2)
C5 0.007(2) 0.013(2) 0.009(2) -0.001(2) 0.0028(18) 0.0017(19)
C8 0.012(2) 0.006(2) 0.012(2) -0.0038(19) 0.0020(19) -0.0001(19)
O7 0.0106(15) 0.0134(17) 0.0093(15) -0.0022(16) 0.0012(12) -0.0010(16)
O4 0.0109(16) 0.0116(17) 0.0099(16) 0.0013(15) 0.0017(14) 0.0022(14)
O6 0.0183(18) 0.0168(19) 0.0113(17) 0.0054(16) 0.0042(15) 0.0018(16)
N3 0.0101(19) 0.010(2) 0.013(2) -0.0039(18) 0.0010(16) 0.0009(18)
N2 0.012(2) 0.012(2) 0.009(2) 0.0003(18) 0.0013(17) 0.0019(18)
N1 0.015(2) 0.032(3) 0.034(3) 0.021(2) 0.013(2) 0.006(2)
C11 0.012(3) 0.017(3) 0.010(2) 0.002(2) -0.002(2) -0.001(2)
C7 0.008(2) 0.013(2) 0.009(2) -0.003(2) 0.0036(19) -0.004(2)
O5 0.0116(15) 0.019(2) 0.0090(15) -0.0003(15) 0.0056(13) 0.0005(14)
O1W 0.0141(17) 0.020(2) 0.0146(18) 0.0059(16) 0.0039(15) -0.0034(16)
N5 0.013(2) 0.013(2) 0.013(2) 0.0033(19) 0.0061(17) -0.0014(18)
N4 0.016(2) 0.017(2) 0.015(2) 0.0020(19) 0.0074(18) 0.0012(19)

loop_
_atom_type_symbol
_atom_type_description
_atom_type_scat_dispersion_real
_atom_type_scat_dispersion_imag
_atom_type_scat_source
C C 0.0033 0.0016 'International Tables Vol C Tables 4.2.6.8 and 6.1.1.4'
H H 0.0000 0.0000 'International Tables Vol C Tables 4.2.6.8 and 6.1.1.4'
N N 0.0061 0.0033 'International Tables Vol C Tables 4.2.6.8 and 6.1.1.4'
O O 0.0106 0.0060 'International Tables Vol C Tables 4.2.6.8 and 6.1.1.4'
Zn Zn 0.2839 1.4301 'International Tables Vol C Tables 4.2.6.8 and 6.1.1.4'

loop_
_geom_angle_atom_site_label_1
_geom_angle_atom_site_label_2
_geom_angle_atom_site_label_3
_geom_angle
_geom_angle_site_symmetry_1
_geom_angle_site_symmetry_3
O5 Zn1 N2 132.71(16) 1_556 .
O5 Zn1 O3 120.14(14) 1_556 .
N2 Zn1 O3 107.11(15) . .
O5 Zn1 O7 88.49(12) 1_556 1_656
N2 Zn1 O7 98.60(15) . 1_656
O3 Zn1 O7 83.67(13) . 1_656
O5 Zn1 O2 83.52(13) 1_556 .
N2 Zn1 O2 101.65(15) . .
O3 Zn1 O2 82.98(14) . .
O7 Zn1 O2 158.29(14) 1_656 .
N5 Zn2 O4 105.57(15) 2_645 1_455
N5 Zn2 N6 112.76(16) 2_645 .
O4 Zn2 N6 141.67(15) 1_455 .
N5 Zn2 O1 93.20(15) 2_645 .
O4 Zn2 O1 80.15(13) 1_455 .
N6 Zn2 O1 97.67(15) . .
N5 Zn2 O1W 93.46(16) 2_645 .
O4 Zn2 O1W 79.78(13) 1_455 .
N6 Zn2 O1W 97.20(15) . .
O1 Zn2 O1W 159.89(13) . .
C1 O1 Zn2 133.9(3) . .
C1 O2 Zn1 130.5(3) . .
C15 N6 C12 109.6(4) . .
C15 N6 Zn2 113.1(3) . .
C12 N6 Zn2 111.1(3) . .
C15 N6 H6 107(4) . .
C12 N6 H6 117(3) . .
Zn2 N6 H6 99(3) . .
N7 C14 C15 109.7(4) . .
N7 C14 H14A 109.7 . .
C15 C14 H14A 109.7 . .
N7 C14 H14B 109.7 . .
C15 C14 H14B 109.7 . .
H14A C14 H14B 108.2 . .
N6 C15 C14 114.2(4) . .
N6 C15 H15A 108.7 . .
C14 C15 H15A 108.7 . .
N6 C15 H15B 108.7 . .
C14 C15 H15B 108.7 . .
H15A C15 H15B 107.6 . .
N7 C13 C12 110.7(4) . .
N7 C13 H13A 109.5 . .
C12 C13 H13A 109.5 . .
N7 C13 H13B 109.5 . .
C12 C13 H13B 109.5 . .
H13A C13 H13B 108.1 . .
C13 N7 C14 111.8(4) . .
C13 N7 H7A 109.3 . .
C14 N7 H7A 109.3 . .
C13 N7 H7B 109.3 . .
C14 N7 H7B 109.3 . .
H7A N7 H7B 107.9 . .
N6 C12 C13 113.3(4) . .
N6 C12 H12A 108.9 . .
C13 C12 H12A 108.9 . .
N6 C12 H12B 108.9 . .
C13 C12 H12B 108.9 . .
H12A C12 H12B 107.7 . .
O2 C1 O1 125.5(5) . .
O2 C1 C2 119.4(4) . .
O1 C1 C2 115.0(4) . .
C8 C10 C2 121.4(4) . .
C8 C10 H10 119.3 . .
C2 C10 H10 119.3 . .
C10 C2 C3 118.2(4) . .
C10 C2 C1 120.8(4) . .
C3 C2 C1 120.7(4) . .
C5 C3 C2 120.6(4) . .
C5 C3 C4 116.9(4) . .
C2 C3 C4 121.8(4) . .
C4 O3 Zn1 126.3(3) . .
C5 C6 C8 119.0(4) . .
C5 C6 C7 119.5(4) . .
C8 C6 C7 121.4(4) . .
O3 C4 O4 122.3(4) . .
O3 C4 C3 123.1(4) . .
O4 C4 C3 114.6(4) . .
O8 C9 O7 125.7(4) . .
O8 C9 C8 118.4(4) . .
O7 C9 C8 115.7(4) . .
C6 C5 C3 120.8(4) . .
C6 C5 H5 119.6 . .
C3 C5 H5 119.6 . .
C10 C8 C6 120.0(4) . .
C10 C8 C9 117.0(4) . .
C6 C8 C9 122.5(4) . .
C9 O7 Zn1 115.8(3) . 1_454
C4 O4 Zn2 102.7(3) . 1_655
N4 N3 N2 109.4(4) . .
C11 N2 N3 105.2(4) . .
C11 N2 Zn1 130.2(3) . .
N3 N2 Zn1 123.5(3) . .
C11 N1 H1A 120.0 . .
C11 N1 H1B 120.0 . .
H1A N1 H1B 120.0 . .
N2 C11 N5 111.2(4) . .
N2 C11 N1 124.5(5) . .
N5 C11 N1 124.3(5) . .
O6 C7 O5 126.2(5) . .
O6 C7 C6 119.5(4) . .
O5 C7 C6 114.3(4) . .
C7 O5 Zn1 113.8(3) . 1_554
Zn2 O1W H1D 133(3) . .
Zn2 O1W H1C 108(3) . .
H1D O1W H1C 107.3(17) . .
C11 N5 N4 104.6(4) . .
C11 N5 Zn2 132.2(3) . 2_655
N4 N5 Zn2 121.7(3) . 2_655
N3 N4 N5 109.5(4) . .

loop_
_geom_bond_atom_site_label_1
_geom_bond_atom_site_label_2
_geom_bond_distance
_geom_bond_site_symmetry_2
Zn1 O5 1.964(3) 1_556
Zn1 N2 2.002(4) .
Zn1 O3 2.070(4) .
Zn1 O7 2.109(3) 1_656
Zn1 O2 2.157(3) .
Zn2 N5 2.013(4) 2_645
Zn2 O4 2.056(3) 1_455
Zn2 N6 2.060(4) .
Zn2 O1 2.087(4) .
Zn2 O1W 2.190(4) .
O1 C1 1.256(6) .
O2 C1 1.252(5) .
N6 C15 1.470(6) .
N6 C12 1.502(6) .
N6 H6 0.897(10) .
C14 N7 1.494(6) .
C14 C15 1.516(6) .
C14 H14A 0.9700 .
C14 H14B 0.9700 .
C15 H15A 0.9700 .
C15 H15B 0.9700 .
C13 N7 1.484(6) .
C13 C12 1.520(6) .
C13 H13A 0.9700 .
C13 H13B 0.9700 .
N7 H7A 0.9000 .
N7 H7B 0.9000 .
C12 H12A 0.9700 .
C12 H12B 0.9700 .
C1 C2 1.504(7) .
C10 C8 1.386(7) .
C10 C2 1.396(6) .
C10 H10 0.9300 .
C2 C3 1.399(6) .
C3 C5 1.390(7) .
C3 C4 1.504(6) .
O3 C4 1.251(6) .
O8 C9 1.245(6) .
C6 C5 1.388(6) .
C6 C8 1.402(6) .
C6 C7 1.512(6) .
C4 O4 1.273(6) .
C9 O7 1.269(6) .
C9 C8 1.518(6) .
C5 H5 0.9300 .
O7 Zn1 2.109(3) 1_454
O4 Zn2 2.056(3) 1_655
O6 C7 1.228(5) .
N3 N4 1.287(6) .
N3 N2 1.376(5) .
N2 C11 1.327(7) .
N1 C11 1.367(6) .
N1 H1A 0.8600 .
N1 H1B 0.8600 .
C11 N5 1.343(6) .
C7 O5 1.274(6) .
O5 Zn1 1.964(3) 1_554
O1W H1D 0.864(10) .
O1W H1C 0.858(10) .
N5 N4 1.377(6) .
N5 Zn2 2.013(4) 2_655

loop_
_geom_hbond_atom_site_label_D
_geom_hbond_atom_site_label_H
_geom_hbond_atom_site_label_A
_geom_hbond_distance_DH
_geom_hbond_distance_HA
_geom_hbond_distance_DA
_geom_hbond_angle_DHA
_geom_hbond_site_symmetry_A
O1W H1C N4 0.858(10) 2.22(3) 3.014(5) 154(5) 2_545
O1W H1D O8 0.864(10) 1.810(12) 2.670(5) 174(4) 2_545
N1 H1A O7 0.86 2.28 3.024(6) 145.6 1_656
N7 H7B O6 0.90 1.91 2.767(5) 157.2 2_645
N7 H7A O4 0.90 2.01 2.896(5) 168.1 1_556

loop_
_geom_torsion_atom_site_label_1
_geom_torsion_atom_site_label_2
_geom_torsion_atom_site_label_3
_geom_torsion_atom_site_label_4
_geom_torsion
_geom_torsion_site_symmetry_1
_geom_torsion_site_symmetry_2
_geom_torsion_site_symmetry_3
_geom_torsion_site_symmetry_4
N5 Zn2 O1 C1 -98.1(5) 2_645 . . .
O4 Zn2 O1 C1 156.6(5) 1_455 . . .
N6 Zn2 O1 C1 15.4(5) . . . .
O1W Zn2 O1 C1 152.7(5) . . . .
O5 Zn1 O2 C1 -174.4(4) 1_556 . . .
N2 Zn1 O2 C1 53.2(5) . . . .
O3 Zn1 O2 C1 -52.9(4) . . . .
O7 Zn1 O2 C1 -105.3(5) 1_656 . . .
N5 Zn2 N6 C15 -112.4(4) 2_645 . . .
O4 Zn2 N6 C15 67.1(4) 1_455 . . .
O1 Zn2 N6 C15 150.9(3) . . . .
O1W Zn2 N6 C15 -15.6(4) . . . .
N5 Zn2 N6 C12 11.3(4) 2_645 . . .
O4 Zn2 N6 C12 -169.3(3) 1_455 . . .
O1 Zn2 N6 C12 -85.5(3) . . . .
O1W Zn2 N6 C12 108.1(3) . . . .
C12 N6 C15 C14 53.8(6) . . . .
Zn2 N6 C15 C14 178.2(3) . . . .
N7 C14 C15 N6 -55.9(6) . . . .
C12 C13 N7 C14 -55.2(6) . . . .
C15 C14 N7 C13 55.5(5) . . . .
C15 N6 C12 C13 -52.4(5) . . . .
Zn2 N6 C12 C13 -178.0(4) . . . .
N7 C13 C12 N6 54.0(6) . . . .
Zn1 O2 C1 O1 163.7(4) . . . .
Zn1 O2 C1 C2 -14.6(7) . . . .
Zn2 O1 C1 O2 -25.2(8) . . . .
Zn2 O1 C1 C2 153.2(3) . . . .
C8 C10 C2 C3 0.0(7) . . . .
C8 C10 C2 C1 -173.7(5) . . . .
O2 C1 C2 C10 -127.1(5) . . . .
O1 C1 C2 C10 54.4(6) . . . .
O2 C1 C2 C3 59.4(6) . . . .
O1 C1 C2 C3 -119.1(5) . . . .
C10 C2 C3 C5 0.7(7) . . . .
C1 C2 C3 C5 174.4(4) . . . .
C10 C2 C3 C4 -169.6(4) . . . .
C1 C2 C3 C4 4.1(7) . . . .
O5 Zn1 O3 C4 132.6(4) 1_556 . . .
N2 Zn1 O3 C4 -45.7(4) . . . .
O7 Zn1 O3 C4 -142.8(4) 1_656 . . .
O2 Zn1 O3 C4 54.3(4) . . . .
Zn1 O3 C4 O4 -172.0(3) . . . .
Zn1 O3 C4 C3 10.4(7) . . . .
C5 C3 C4 O3 123.0(5) . . . .
C2 C3 C4 O3 -66.4(7) . . . .
C5 C3 C4 O4 -54.8(6) . . . .
C2 C3 C4 O4 115.8(5) . . . .
C8 C6 C5 C3 -2.2(7) . . . .
C7 C6 C5 C3 -177.9(4) . . . .
C2 C3 C5 C6 0.4(7) . . . .
C4 C3 C5 C6 171.2(4) . . . .
C2 C10 C8 C6 -1.8(8) . . . .
C2 C10 C8 C9 170.0(4) . . . .
C5 C6 C8 C10 2.9(7) . . . .
C7 C6 C8 C10 178.5(5) . . . .
C5 C6 C8 C9 -168.4(4) . . . .
C7 C6 C8 C9 7.1(7) . . . .
O8 C9 C8 C10 66.6(6) . . . .
O7 C9 C8 C10 -109.2(5) . . . .
O8 C9 C8 C6 -121.8(5) . . . .
O7 C9 C8 C6 62.4(6) . . . .
O8 C9 O7 Zn1 -34.9(6) . . . 1_454
C8 C9 O7 Zn1 140.6(3) . . . 1_454
O3 C4 O4 Zn2 -19.6(5) . . . 1_655
C3 C4 O4 Zn2 158.2(3) . . . 1_655
N4 N3 N2 C11 -0.6(5) . . . .
N4 N3 N2 Zn1 -169.9(3) . . . .
O5 Zn1 N2 C11 129.2(4) 1_556 . . .
O3 Zn1 N2 C11 -52.7(4) . . . .
O7 Zn1 N2 C11 33.3(4) 1_656 . . .
O2 Zn1 N2 C11 -138.9(4) . . . .
O5 Zn1 N2 N3 -64.4(4) 1_556 . . .
O3 Zn1 N2 N3 113.6(3) . . . .
O7 Zn1 N2 N3 -160.4(3) 1_656 . . .
O2 Zn1 N2 N3 27.5(4) . . . .
N3 N2 C11 N5 0.6(5) . . . .
Zn1 N2 C11 N5 168.9(3) . . . .
N3 N2 C11 N1 178.8(5) . . . .
Zn1 N2 C11 N1 -13.0(8) . . . .
C5 C6 C7 O6 -153.7(4) . . . .
C8 C6 C7 O6 30.7(6) . . . .
C5 C6 C7 O5 26.4(6) . . . .
C8 C6 C7 O5 -149.1(4) . . . .
O6 C7 O5 Zn1 -9.3(6) . . . 1_554
C6 C7 O5 Zn1 170.6(3) . . . 1_554
N2 C11 N5 N4 -0.4(6) . . . .
N1 C11 N5 N4 -178.6(5) . . . .
N2 C11 N5 Zn2 165.4(3) . . . 2_655
N1 C11 N5 Zn2 -12.7(8) . . . 2_655
N2 N3 N4 N5 0.4(5) . . . .
C11 N5 N4 N3 0.0(5) . . . .
Zn2 N5 N4 N3 -167.7(3) 2_655 . . .
